data_1556732
loop_
_publ_author_name
'Liao, Guangfu'
'Xiao, Zefan'
'Chen, Xiaolin'
'Du, Cheng'
'Zhong, Liu'
'Cheung, Chi Shing'
'Gao, Haiyang'

_publ_section_title
;
 Fast and Regioselective Polymerization of para-Alkoxystyrene by Palladium
 Catalysts for Precision Production of High-Molecular-Weight Polystyrene
 Derivatives
;
_journal_name_full Macromolecules
_journal_paper_doi 10.1021/acs.macromol.9b02274
_journal_year 2019
_chemical_formula_moiety 'C29 H23 Cl N2 Pd, 0.5(C H2 Cl2)'
_chemical_formula_sum 'C29.5 H24 Cl2 N2 Pd'
_chemical_formula_weight 583.81
_space_group_crystal_system triclinic
_space_group_IT_number 2
_space_group_name_Hall '-P 1'
_space_group_name_H-M_alt 'P -1'
_atom_sites_solution_hydrogens geom
_atom_sites_solution_primary dual
_audit_creation_date 2018-03-23
_audit_creation_method
;
Olex2 1.2
(compiled 2016.09.09 svn.r3337 for OlexSys, GUI svn.r5227)
;
_cell_angle_alpha 95.854(2)
_cell_angle_beta 90.584(2)
_cell_angle_gamma 110.370(2)
_cell_formula_units_Z 4
_cell_length_a 12.1104(3)
_cell_length_b 13.4886(3)
_cell_length_c 16.6398(4)
_cell_measurement_reflns_used 11831
_cell_measurement_temperature 150.00(10)
_cell_measurement_theta_max 73.6340
_cell_measurement_theta_min 3.8680
_cell_volume 2531.84(11)
_computing_cell_refinement 'CrysAlisPro 1.171.38.43 (Rigaku OD, 2015)'
_computing_data_collection 'CrysAlisPro 1.171.38.43 (Rigaku OD, 2015)'
_computing_data_reduction 'CrysAlisPro 1.171.38.43 (Rigaku OD, 2015)'
_computing_molecular_graphics 'Olex2 (Dolomanov et al., 2009)'
_computing_publication_material 'Olex2 (Dolomanov et al., 2009)'
_computing_structure_refinement 'ShelXL (Sheldrick, 2015)'
_computing_structure_solution 'ShelXD (Sheldrick, 2008)'
_diffrn_ambient_environment N~2~
_diffrn_ambient_temperature 150.00(10)
_diffrn_detector 'CCD plate'
_diffrn_detector_area_resol_mean 5.2913
_diffrn_detector_type AtlasS2
_diffrn_measured_fraction_theta_full 1.000
_diffrn_measured_fraction_theta_max 0.972
_diffrn_measurement_details
;
List of Runs (angles in degrees, time in seconds):

  # Type    Start    End  Width  t~exp~   \w     \q     \k     \f   Frames
--------------------------------------------------------------------------
  1  \w    -82.00  -2.00   1.00   12.50    --  -40.84 125.00 -30.00   80
  2  \w   -115.00 -18.00   1.00   12.50    --  -40.84 -73.00 -78.00   97
  3  \w   -109.00 -15.00   1.00   12.50    --  -40.84 -37.00 150.00   94
  4  \w    -94.00 -21.00   1.00   12.50    --  -40.84 -37.00  60.00   73
  5  \w     52.00  88.00   1.00   12.50    --   40.84-125.00-120.00   36
  6  \w    141.00 168.00   1.00   40.00    --  108.22  45.00-180.00   27
  7  \w     35.00 135.00   1.00   40.00    --  108.22 -61.00 -90.00  100
  8  \w     57.00 137.00   1.00   40.00    --  108.22 -77.00  30.00   80
  9  \w     49.00 106.00   1.00   40.00    --  108.22 -94.00   0.00   57
 10  \w     34.00  71.00   1.00   40.00    --  108.22 -45.00 150.00   37
 11  \w     86.00 139.00   1.00   40.00    --  108.22  45.00-120.00   53
 12  \w     83.00 118.00   1.00   40.00    --  108.22  45.00-180.00   35
 13  \w     31.00 135.00   1.00   40.00    --  108.22 -30.00   0.00  104
 14  \w     24.00  64.00   1.00   40.00    --  108.22 -94.00 -90.00   40
 15  \w     72.00 108.00   1.00   40.00    --  108.22 -94.00 -90.00   36
 16  \w     49.00 122.00   1.00   40.00    --  108.22-125.00-150.00   73
 17  \w     50.00  89.00   1.00   40.00    --  108.22 -94.00-120.00   39
 18  \w     25.00 161.00   1.00   40.00    --  108.22 -15.00-150.00  136
;
_diffrn_measurement_device 'four-circle diffractometer'
_diffrn_measurement_device_type 'SuperNova, Dual, Cu at zero, AtlasS2'
_diffrn_measurement_method '\w scans'
_diffrn_orient_matrix_type 'CrysAlisPro convention (1999,Acta A55,543-557)'
_diffrn_orient_matrix_UB_11 0.0413289000
_diffrn_orient_matrix_UB_12 0.0857398000
_diffrn_orient_matrix_UB_13 0.0733215000
_diffrn_orient_matrix_UB_21 0.1294088000
_diffrn_orient_matrix_UB_22 0.0166719000
_diffrn_orient_matrix_UB_23 -0.0179112000
_diffrn_orient_matrix_UB_31 0.0016878000
_diffrn_orient_matrix_UB_32 0.0860462000
_diffrn_orient_matrix_UB_33 -0.0546415000
_diffrn_radiation_monochromator mirror
_diffrn_radiation_probe x-ray
_diffrn_radiation_type CuK\a
_diffrn_radiation_wavelength 1.54184
_diffrn_reflns_av_R_equivalents 0.0369
_diffrn_reflns_av_unetI/netI 0.0440
_diffrn_reflns_Laue_measured_fraction_full 1.000
_diffrn_reflns_Laue_measured_fraction_max 0.972
_diffrn_reflns_limit_h_max 14
_diffrn_reflns_limit_h_min -15
_diffrn_reflns_limit_k_max 16
_diffrn_reflns_limit_k_min -11
_diffrn_reflns_limit_l_max 20
_diffrn_reflns_limit_l_min -20
_diffrn_reflns_number 17864
_diffrn_reflns_point_group_measured_fraction_full 1.000
_diffrn_reflns_point_group_measured_fraction_max 0.972
_diffrn_reflns_theta_full 67.684
_diffrn_reflns_theta_max 73.879
_diffrn_reflns_theta_min 3.518
_diffrn_source 'micro-focus sealed X-ray tube'
_diffrn_source_type 'SuperNova (Cu) X-ray Source'
_exptl_absorpt_coefficient_mu 8.009
_exptl_absorpt_correction_T_max 1.00000
_exptl_absorpt_correction_T_min 0.09182
_exptl_absorpt_correction_type multi-scan
_exptl_absorpt_process_details
;
CrysAlisPro 1.171.38.43 (Rigaku Oxford Diffraction, 2015)
Empirical absorption correction using spherical harmonics,
 implemented in SCALE3 ABSPACK scaling algorithm.
;
_exptl_crystal_colour bronze
_exptl_crystal_density_diffrn 1.532
_exptl_crystal_description block
_exptl_crystal_F_000 1180
_exptl_crystal_size_max 0.07
_exptl_crystal_size_mid 0.05
_exptl_crystal_size_min 0.02
_refine_diff_density_max 1.528
_refine_diff_density_min -1.767
_refine_diff_density_rms 0.108
_refine_ls_extinction_method none
_refine_ls_goodness_of_fit_ref 1.027
_refine_ls_hydrogen_treatment constr
_refine_ls_matrix_type full
_refine_ls_number_parameters 624
_refine_ls_number_reflns 9958
_refine_ls_number_restraints 0
_refine_ls_restrained_S_all 1.027
_refine_ls_R_factor_all 0.0408
_refine_ls_R_factor_gt 0.0377
_refine_ls_shift/su_max 0.002
_refine_ls_shift/su_mean 0.000
_refine_ls_structure_factor_coef Fsqd
_refine_ls_weighting_details 'w=1/[\s^2^(Fo^2^)+(0.0608P)^2^+2.0527P] where P=(Fo^2^+2Fc^2^)/3'
_refine_ls_weighting_scheme calc
_refine_ls_wR_factor_gt 0.1005
_refine_ls_wR_factor_ref 0.1032
_reflns_Friedel_coverage 0.000
_reflns_number_gt 9097
_reflns_number_total 9958
_reflns_threshold_expression 'I > 2\s(I)'
_cod_data_source_file ma9b02274_si_002.cif
_cod_data_source_block 18031902
_cod_original_cell_volume 2531.83(11)
_cod_original_formula_sum 'C29.50 H24 Cl2 N2 Pd'
_cod_database_code 1556732
_chemical_oxdiff_formula 'C H N Pd'
_chemical_oxdiff_usercomment dbb-h-Ca
_shelx_space_group_comment
;
The symmetry employed for this shelxl refinement is uniquely defined
by the following loop, which should always be used as a source of
symmetry information in preference to the above space-group names.
They are only intended as comments.
;
_reflns_odcompleteness_completeness 99.97
_reflns_odcompleteness_iscentric 1
_reflns_odcompleteness_theta 66.97
_olex2_refinement_description
;
1. Fixed Uiso
 At 1.2 times of:
  All C(H) groups, All C(H,H) groups
 At 1.5 times of:
  All C(H,H,H) groups
2.a Ternary CH refined with riding coordinates:
 C32(H1AA), C3(H8AA), C39(H3BA), C10(H1DA)
2.b Secondary CH2 refined with riding coordinates:
 C59(H8FA,H8FB)
2.c Aromatic/amide H refined with riding coordinates:
 C34(H9AA), C37(H4BA), C27(H1CA), C44(H2CA), C57(H3CA), C53(H4CA), C47(H6CA),
 C24(H8CA), C41(H9CA), C28(H0DA), C51(H2DA), C25(H3DA), C13(H4DA), C18(H5DA),
 C42(H6DA), C12(H7DA), C7(H8DA), C15(H9DA), C35(H0EA), C8(H1EA), C43(H2EA),
 C5(H3EA), C56(H4EA), C14(H5EA), C36(H6EA), C26(H7EA), C6(H8EA), C55(H9EA),
 C50(H0FA), C54(H1FA), C22(H2FA), C49(H3FA), C48(H4FA), C19(H5FA), C21(H6FA),
 C20(H7FA)
2.d Idealised Me refined as rotating group:
 C58(H6AA,H6AB,H6AC), C29(H7CA,H7CB,H7CC)
;
_shelx_shelxl_version_number 2014/7
_olex2_submission_special_instructions 'No special instructions were received'
_oxdiff_exptl_absorpt_empirical_details
;
Empirical correction (ABSPACK) includes:
- Absorption correction using spherical harmonics
- Frame scaling
;
_oxdiff_exptl_absorpt_empirical_full_max 7.732
_oxdiff_exptl_absorpt_empirical_full_min 0.486

loop_
_space_group_symop_operation_xyz
'x, y, z'
'-x, -y, -z'

loop_
_atom_site_label
_atom_site_type_symbol
_atom_site_fract_x
_atom_site_fract_y
_atom_site_fract_z
_atom_site_U_iso_or_equiv
_atom_site_adp_type
_atom_site_occupancy
_atom_site_site_symmetry_order
_atom_site_calc_flag
_atom_site_refinement_flags_posn
Pd0A Pd 0.64802(2) 0.73142(2) 0.91605(2) 0.01626(7) Uani 1 1 d .
Pd1A Pd 0.22314(2) 0.25783(2) 0.58395(2) 0.01533(7) Uani 1 1 d .
Cl0A Cl 0.81240(7) 0.69179(7) 0.94501(5) 0.02923(18) Uani 1 1 d .
Cl Cl 0.11909(11) -0.13234(10) 0.82164(9) 0.0583(3) Uani 1 1 d .
Cl1 Cl 0.17842(13) 0.04554(9) 0.72504(11) 0.0708(5) Uani 1 1 d .
N3AA N 0.6303(2) 0.69251(19) 0.78114(15) 0.0157(5) Uani 1 1 d .
N4AA N 0.4989(2) 0.7623(2) 0.88686(16) 0.0179(5) Uani 1 1 d .
N5AA N 0.2375(2) 0.29814(19) 0.71697(15) 0.0161(5) Uani 1 1 d .
N6AA N 0.0501(2) 0.22781(19) 0.61181(15) 0.0165(5) Uani 1 1 d .
C0AA C 0.1358(3) 0.2770(2) 0.74604(17) 0.0147(5) Uani 1 1 d .
C1AA C 0.0965(3) 0.2796(2) 0.83300(17) 0.0150(5) Uani 1 1 d .
H1AA H 0.1621 0.2994 0.8735 0.018 Uiso 1 1 calc R
C2AA C 0.5501(3) 0.7221(2) 0.75197(18) 0.0160(5) Uani 1 1 d .
C3AA C -0.0900(3) 0.1399(2) 0.78209(17) 0.0167(6) Uani 1 1 d .
C4AA C 0.0325(3) 0.2417(2) 0.68695(18) 0.0158(5) Uani 1 1 d .
C5AA C 0.4763(3) 0.7580(2) 0.81125(18) 0.0178(6) Uani 1 1 d .
C6AA C 0.1857(3) 0.2155(3) 0.46376(19) 0.0239(6) Uani 1 1 d .
H6AA H 0.1984 0.1499 0.4483 0.036 Uiso 1 1 calc GR
H6AB H 0.2361 0.2702 0.4344 0.036 Uiso 1 1 calc GR
H6AC H 0.1048 0.2063 0.4516 0.036 Uiso 1 1 calc GR
C7AA C 0.0056(3) 0.1691(2) 0.83858(17) 0.0154(5) Uani 1 1 d .
C8AA C 0.5124(3) 0.7255(2) 0.66457(17) 0.0158(5) Uani 1 1 d .
H8AA H 0.5613 0.7045 0.6246 0.019 Uiso 1 1 calc R
C9AA C 0.0107(3) 0.1006(2) 0.89405(19) 0.0203(6) Uani 1 1 d .
H9AA H 0.0737 0.1199 0.9319 0.024 Uiso 1 1 calc R
C0BA C 0.0303(3) 0.3575(2) 0.83762(18) 0.0176(6) Uani 1 1 d .
C1BA C -0.0497(3) 0.1956(2) 0.55526(17) 0.0167(6) Uani 1 1 d .
C2BA C 0.3828(3) 0.6530(2) 0.65653(18) 0.0168(6) Uani 1 1 d .
C3BA C -0.0827(3) 0.2257(2) 0.72732(18) 0.0174(6) Uani 1 1 d .
H3BA H -0.1505 0.2057 0.6887 0.021 Uiso 1 1 calc R
C4BA C -0.1797(3) 0.0421(3) 0.7797(2) 0.0236(6) Uani 1 1 d .
H4BA H -0.2426 0.0226 0.7418 0.028 Uiso 1 1 calc R
C5BA C 0.4469(3) 0.8709(2) 0.71946(18) 0.0186(6) Uani 1 1 d .
C6BA C 0.3427(3) 0.3415(2) 0.76757(18) 0.0175(6) Uani 1 1 d .
C7BA C 0.6954(3) 0.6445(2) 0.72884(18) 0.0167(6) Uani 1 1 d .
C8BA C -0.0648(3) 0.3290(2) 0.78089(19) 0.0189(6) Uani 1 1 d .
C9BA C 0.4165(3) 0.7841(3) 0.94156(19) 0.0213(6) Uani 1 1 d .
C0CA C 0.5152(3) 0.8393(2) 0.66214(18) 0.0171(6) Uani 1 1 d .
C1CA C 0.8815(3) 0.6406(3) 0.6844(2) 0.0264(7) Uani 1 1 d .
H1CA H 0.9634 0.6696 0.6869 0.032 Uiso 1 1 calc R
C2CA C 0.0578(3) 0.4496(2) 0.8911(2) 0.0247(7) Uani 1 1 d .
H2CA H 0.1209 0.4685 0.9289 0.030 Uiso 1 1 calc R
C3CA C 0.4272(3) 0.2940(3) 0.7592(2) 0.0246(7) Uani 1 1 d .
H3CA H 0.4140 0.2340 0.7223 0.029 Uiso 1 1 calc R
C4CA C 0.3631(3) 0.4324(2) 0.8222(2) 0.0221(6) Uani 1 1 d .
H4CA H 0.3071 0.4652 0.8274 0.027 Uiso 1 1 calc R
C5CA C 0.3121(3) 0.6834(2) 0.71308(18) 0.0187(6) Uani 1 1 d .
C6CA C -0.0893(3) 0.2712(3) 0.5280(2) 0.0285(7) Uani 1 1 d .
H6CA H -0.0517 0.3429 0.5461 0.034 Uiso 1 1 calc R
C7CA C 0.6509(3) 0.7869(3) 1.03363(18) 0.0256(7) Uani 1 1 d .
H7CA H 0.6628 0.7370 1.0669 0.038 Uiso 1 1 calc GR
H7CB H 0.5772 0.7958 1.0452 0.038 Uiso 1 1 calc GR
H7CC H 0.7140 0.8541 1.0447 0.038 Uiso 1 1 calc GR
C8CA C 0.6369(3) 0.5532(2) 0.6760(2) 0.0209(6) Uani 1 1 d .
H8CA H 0.5550 0.5237 0.6736 0.025 Uiso 1 1 calc R
C9CA C -0.1330(3) 0.3929(3) 0.7771(2) 0.0265(7) Uani 1 1 d .
H9CA H -0.1959 0.3742 0.7392 0.032 Uiso 1 1 calc R
C0DA C 0.8176(3) 0.6870(3) 0.7347(2) 0.0216(6) Uani 1 1 d .
H0DA H 0.8563 0.7457 0.7719 0.026 Uiso 1 1 calc R
C1DA C 0.3789(3) 0.7827(2) 0.76968(19) 0.0195(6) Uani 1 1 d .
H1DA H 0.3281 0.8042 0.8078 0.023 Uiso 1 1 calc R
C2DA C -0.1032(3) 0.0888(3) 0.5277(2) 0.0254(7) Uani 1 1 d .
H2DA H -0.0748 0.0386 0.5455 0.030 Uiso 1 1 calc R
C3DA C 0.7021(3) 0.5069(3) 0.6271(2) 0.0260(7) Uani 1 1 d .
H3DA H 0.6638 0.4457 0.5921 0.031 Uiso 1 1 calc R
C4DA C 0.1452(3) 0.5346(3) 0.6591(2) 0.0274(7) Uani 1 1 d .
H4DA H 0.0655 0.4942 0.6597 0.033 Uiso 1 1 calc R
C5DA C 0.3414(3) 0.7011(3) 0.9792(2) 0.0303(7) Uani 1 1 d .
H5DA H 0.3485 0.6343 0.9721 0.036 Uiso 1 1 calc R
C6DA C -0.1056(4) 0.4852(3) 0.8309(2) 0.0323(8) Uani 1 1 d .
H6DA H -0.1508 0.5283 0.8290 0.039 Uiso 1 1 calc R
C7DA C 0.1939(3) 0.6237(3) 0.7156(2) 0.0242(7) Uani 1 1 d .
H7DA H 0.1477 0.6425 0.7543 0.029 Uiso 1 1 calc R
C8DA C 0.5107(3) 1.0448(3) 0.6757(2) 0.0300(7) Uani 1 1 d .
H8DA H 0.5110 1.1141 0.6806 0.036 Uiso 1 1 calc R
C9DA C 0.3344(3) 0.5638(2) 0.6007(2) 0.0220(6) Uani 1 1 d .
H9DA H 0.3811 0.5435 0.5632 0.026 Uiso 1 1 calc R
C0EA C -0.0800(3) 0.0024(3) 0.8921(2) 0.0260(7) Uani 1 1 d .
H0EA H -0.0776 -0.0441 0.9291 0.031 Uiso 1 1 calc R
C1EA C 0.4468(3) 0.9742(3) 0.7278(2) 0.0257(7) Uani 1 1 d .
H1EA H 0.4044 0.9959 0.7678 0.031 Uiso 1 1 calc R
C2EA C -0.0115(4) 0.5136(3) 0.8871(2) 0.0310(8) Uani 1 1 d .
H2EA H 0.0058 0.5756 0.9224 0.037 Uiso 1 1 calc R
C3EA C 0.5781(3) 0.9098(3) 0.6097(2) 0.0221(6) Uani 1 1 d .
H3EA H 0.6222 0.8888 0.5706 0.026 Uiso 1 1 calc R
C4EA C 0.5321(3) 0.3364(3) 0.8064(2) 0.0312(8) Uani 1 1 d .
H4EA H 0.5886 0.3042 0.8013 0.037 Uiso 1 1 calc R
C5EA C 0.2144(3) 0.5055(2) 0.6020(2) 0.0273(7) Uani 1 1 d .
H5EA H 0.1803 0.4464 0.5642 0.033 Uiso 1 1 calc R
C6EA C -0.1737(3) -0.0266(3) 0.8356(2) 0.0271(7) Uani 1 1 d .
H6EA H -0.2333 -0.0927 0.8349 0.033 Uiso 1 1 calc R
C7EA C 0.8236(3) 0.5513(3) 0.6304(2) 0.0278(7) Uani 1 1 d .
H7EA H 0.8668 0.5213 0.5964 0.033 Uiso 1 1 calc R
C8EA C 0.5744(3) 1.0122(3) 0.6163(2) 0.0284(7) Uani 1 1 d .
H8EA H 0.6149 1.0593 0.5805 0.034 Uiso 1 1 calc R
C9EA C 0.5526(3) 0.4258(3) 0.8607(2) 0.0308(8) Uani 1 1 d .
H9EA H 0.6229 0.4542 0.8919 0.037 Uiso 1 1 calc R
C0FA C -0.1998(4) 0.0577(3) 0.4731(2) 0.0345(8) Uani 1 1 d .
H0FA H -0.2368 -0.0139 0.4545 0.041 Uiso 1 1 calc R
C1FA C 0.4686(3) 0.4732(3) 0.8688(2) 0.0307(8) Uani 1 1 d .
H1FA H 0.4826 0.5333 0.9058 0.037 Uiso 1 1 calc R
C2FA C 0.4068(4) 0.8843(3) 0.9519(2) 0.0320(8) Uani 1 1 d .
H2FA H 0.4570 0.9399 0.9264 0.038 Uiso 1 1 calc R
C3FA C -0.2413(3) 0.1325(3) 0.4463(2) 0.0371(9) Uani 1 1 d .
H3FA H -0.3063 0.1112 0.4101 0.044 Uiso 1 1 calc R
C4FA C -0.1860(4) 0.2391(3) 0.4734(2) 0.0376(9) Uani 1 1 d .
H4FA H -0.2136 0.2894 0.4551 0.045 Uiso 1 1 calc R
C5FA C 0.2565(4) 0.7178(3) 1.0269(3) 0.0368(8) Uani 1 1 d .
H5FA H 0.2053 0.6619 1.0517 0.044 Uiso 1 1 calc R
C6FA C 0.3208(4) 0.9001(3) 1.0012(3) 0.0400(9) Uani 1 1 d .
H6FA H 0.3135 0.9667 1.0089 0.048 Uiso 1 1 calc R
C7FA C 0.2466(4) 0.8173(4) 1.0384(3) 0.0412(9) Uani 1 1 d .
H7FA H 0.1895 0.8284 1.0715 0.049 Uiso 1 1 calc R
C8FA C 0.0844(5) -0.0833(4) 0.7352(4) 0.0584(13) Uani 1 1 d .
H8FA H 0.0882 -0.1300 0.6879 0.070 Uiso 1 1 calc R
H8FB H 0.0041 -0.0841 0.7375 0.070 Uiso 1 1 calc R
Cl1A Cl 0.41795(7) 0.29620(8) 0.55691(5) 0.0361(2) Uani 1 1 d .

loop_
_atom_site_aniso_label
_atom_site_aniso_U_11
_atom_site_aniso_U_22
_atom_site_aniso_U_33
_atom_site_aniso_U_23
_atom_site_aniso_U_13
_atom_site_aniso_U_12
Pd0A 0.01606(12) 0.01846(11) 0.01312(11) 0.00212(8) -0.00024(8) 0.00456(8)
Pd1A 0.01473(11) 0.01878(11) 0.01357(11) 0.00175(8) 0.00505(8) 0.00715(8)
Cl0A 0.0293(4) 0.0387(4) 0.0245(4) -0.0039(3) -0.0083(3) 0.0203(3)
Cl 0.0481(6) 0.0574(6) 0.0826(9) 0.0162(6) 0.0148(6) 0.0323(5)
Cl1 0.0740(9) 0.0340(5) 0.1123(12) 0.0163(6) 0.0588(9) 0.0251(5)
N3AA 0.0130(11) 0.0209(11) 0.0144(12) 0.0027(9) 0.0019(9) 0.0071(9)
N4AA 0.0167(12) 0.0209(11) 0.0157(12) 0.0004(9) 0.0045(10) 0.0065(10)
N5AA 0.0150(12) 0.0210(11) 0.0140(12) 0.0021(9) 0.0028(10) 0.0082(10)
N6AA 0.0157(12) 0.0205(11) 0.0147(12) 0.0040(9) 0.0036(10) 0.0075(10)
C0AA 0.0132(13) 0.0163(12) 0.0150(13) 0.0029(10) 0.0024(11) 0.0055(10)
C1AA 0.0153(13) 0.0174(12) 0.0128(13) 0.0022(10) 0.0025(11) 0.0063(11)
C2AA 0.0133(13) 0.0200(13) 0.0152(14) -0.0005(10) 0.0023(11) 0.0073(11)
C3AA 0.0163(14) 0.0225(14) 0.0131(13) 0.0006(11) 0.0048(11) 0.0094(11)
C4AA 0.0163(14) 0.0188(12) 0.0152(13) 0.0041(10) 0.0024(11) 0.0091(11)
C5AA 0.0136(13) 0.0236(13) 0.0150(14) 0.0004(11) 0.0028(11) 0.0055(11)
C6AA 0.0249(16) 0.0325(16) 0.0146(14) 0.0048(12) 0.0047(12) 0.0098(13)
C7AA 0.0137(13) 0.0188(13) 0.0145(13) 0.0013(10) 0.0042(11) 0.0066(11)
C8AA 0.0143(13) 0.0226(13) 0.0128(13) -0.0004(10) 0.0027(11) 0.0099(11)
C9AA 0.0207(15) 0.0234(14) 0.0178(14) 0.0025(11) 0.0015(12) 0.0090(12)
C0BA 0.0203(14) 0.0185(13) 0.0165(14) 0.0064(11) 0.0102(12) 0.0086(11)
C1BA 0.0147(13) 0.0249(14) 0.0126(13) 0.0036(11) 0.0025(11) 0.0091(11)
C2BA 0.0156(14) 0.0218(13) 0.0151(13) 0.0033(11) 0.0006(11) 0.0088(11)
C3BA 0.0133(13) 0.0275(14) 0.0135(13) 0.0041(11) 0.0023(11) 0.0092(11)
C4BA 0.0175(15) 0.0285(15) 0.0215(15) -0.0012(12) 0.0006(12) 0.0051(13)
C5BA 0.0166(14) 0.0251(14) 0.0158(14) -0.0032(11) -0.0025(11) 0.0109(12)
C6BA 0.0138(14) 0.0210(13) 0.0178(14) 0.0044(11) 0.0027(11) 0.0055(11)
C7BA 0.0177(14) 0.0209(13) 0.0156(13) 0.0034(11) 0.0021(11) 0.0116(11)
C8BA 0.0194(15) 0.0238(14) 0.0183(14) 0.0080(11) 0.0094(12) 0.0117(12)
C9BA 0.0182(15) 0.0284(15) 0.0153(14) -0.0020(11) 0.0032(12) 0.0070(12)
C0CA 0.0141(13) 0.0242(14) 0.0147(13) -0.0014(11) -0.0009(11) 0.0099(11)
C1CA 0.0198(16) 0.0385(18) 0.0280(17) 0.0089(14) 0.0061(13) 0.0177(14)
C2CA 0.0296(17) 0.0220(14) 0.0216(16) 0.0033(12) 0.0109(14) 0.0075(13)
C3CA 0.0187(15) 0.0296(16) 0.0269(17) 0.0003(13) 0.0040(13) 0.0111(13)
C4CA 0.0182(15) 0.0196(14) 0.0271(16) 0.0041(12) 0.0040(13) 0.0045(12)
C5CA 0.0158(14) 0.0268(15) 0.0161(14) 0.0040(11) 0.0006(12) 0.0103(12)
C6CA 0.0282(18) 0.0276(16) 0.0315(18) 0.0055(13) -0.0073(15) 0.0116(14)
C7CA 0.0319(18) 0.0377(17) 0.0104(14) -0.0004(12) 0.0039(13) 0.0171(15)
C8CA 0.0178(14) 0.0235(14) 0.0226(15) 0.0031(12) 0.0017(12) 0.0087(12)
C9CA 0.0281(17) 0.0373(17) 0.0263(17) 0.0175(14) 0.0128(14) 0.0225(15)
C0DA 0.0179(15) 0.0265(15) 0.0227(15) 0.0038(12) -0.0009(12) 0.0105(12)
C1DA 0.0154(14) 0.0293(15) 0.0168(14) -0.0012(12) 0.0050(11) 0.0125(12)
C2DA 0.0259(17) 0.0249(15) 0.0247(16) 0.0044(13) 0.0015(14) 0.0076(13)
C3DA 0.0330(18) 0.0283(15) 0.0208(15) -0.0010(12) 0.0020(14) 0.0167(14)
C4DA 0.0185(15) 0.0257(15) 0.0364(19) 0.0113(14) -0.0020(14) 0.0037(13)
C5DA 0.0271(17) 0.0329(17) 0.0322(19) 0.0097(14) 0.0136(15) 0.0099(14)
C6DA 0.045(2) 0.0324(17) 0.0355(19) 0.0187(15) 0.0252(17) 0.0285(17)
C7DA 0.0167(15) 0.0319(16) 0.0272(17) 0.0096(13) 0.0049(13) 0.0109(13)
C8DA 0.0298(18) 0.0235(15) 0.039(2) -0.0008(14) 0.0013(15) 0.0130(14)
C9DA 0.0257(16) 0.0222(14) 0.0222(15) 0.0014(12) -0.0007(13) 0.0138(13)
C0EA 0.0316(18) 0.0238(15) 0.0252(16) 0.0100(12) 0.0065(14) 0.0108(13)
C1EA 0.0221(16) 0.0293(16) 0.0281(17) -0.0062(13) -0.0012(13) 0.0145(13)
C2EA 0.047(2) 0.0238(15) 0.0295(18) 0.0075(13) 0.0216(17) 0.0190(15)
C3EA 0.0210(15) 0.0269(15) 0.0201(15) 0.0022(12) 0.0032(12) 0.0109(13)
C4EA 0.0176(16) 0.046(2) 0.0322(19) 0.0090(16) 0.0005(14) 0.0124(15)
C5EA 0.0283(17) 0.0188(14) 0.0323(18) 0.0037(13) -0.0070(14) 0.0052(13)
C6EA 0.0254(17) 0.0205(14) 0.0312(18) 0.0023(13) 0.0064(14) 0.0029(13)
C7EA 0.0348(19) 0.0378(18) 0.0231(16) 0.0058(13) 0.0069(14) 0.0274(16)
C8EA 0.0269(17) 0.0257(16) 0.0333(19) 0.0071(13) 0.0019(15) 0.0089(13)
C9EA 0.0170(16) 0.0358(18) 0.0322(19) 0.0087(15) -0.0052(14) -0.0013(14)
C0FA 0.033(2) 0.0312(18) 0.0267(18) 0.0002(14) -0.0036(16) -0.0032(15)
C1FA 0.0276(18) 0.0251(16) 0.0309(18) 0.0040(14) -0.0019(15) -0.0017(14)
C2FA 0.036(2) 0.0315(17) 0.0271(18) 0.0017(14) 0.0070(15) 0.0099(15)
C3FA 0.0268(18) 0.053(2) 0.0250(18) 0.0095(16) -0.0087(15) 0.0049(17)
C4FA 0.038(2) 0.045(2) 0.034(2) 0.0130(16) -0.0115(17) 0.0177(17)
C5FA 0.0302(19) 0.045(2) 0.034(2) 0.0109(16) 0.0173(16) 0.0094(16)
C6FA 0.045(2) 0.045(2) 0.036(2) -0.0028(17) 0.0102(18) 0.0256(19)
C7FA 0.038(2) 0.058(3) 0.030(2) -0.0029(18) 0.0172(17) 0.022(2)
C8FA 0.050(3) 0.047(3) 0.073(4) 0.020(2) 0.024(3) 0.007(2)
Cl1A 0.0165(4) 0.0576(5) 0.0271(4) -0.0079(4) 0.0081(3) 0.0074(4)

loop_
_atom_type_symbol
_atom_type_description
_atom_type_scat_dispersion_real
_atom_type_scat_dispersion_imag
_atom_type_scat_source
C C 0.0181 0.0091 'International Tables Vol C Tables 4.2.6.8 and 6.1.1.4'
H H 0.0000 0.0000 'International Tables Vol C Tables 4.2.6.8 and 6.1.1.4'
Cl Cl 0.3639 0.7018 'International Tables Vol C Tables 4.2.6.8 and 6.1.1.4'
N N 0.0311 0.0180 'International Tables Vol C Tables 4.2.6.8 and 6.1.1.4'
Pd Pd 0.1215 3.9337 'International Tables Vol C Tables 4.2.6.8 and 6.1.1.4'

loop_
_geom_angle_atom_site_label_1
_geom_angle_atom_site_label_2
_geom_angle_atom_site_label_3
_geom_angle
N3AA Pd0A Cl0A 100.69(7)
N4AA Pd0A Cl0A 177.92(7)
N4AA Pd0A N3AA 77.64(10)
C7CA Pd0A Cl0A 88.38(10)
C7CA Pd0A N3AA 169.41(11)
C7CA Pd0A N4AA 93.40(12)
N5AA Pd1A Cl1A 100.52(7)
N6AA Pd1A N5AA 77.65(10)
N6AA Pd1A Cl1A 177.85(7)
C6AA Pd1A N5AA 172.08(12)
C6AA Pd1A N6AA 94.43(12)
C6AA Pd1A Cl1A 87.40(10)
C2AA N3AA Pd0A 110.0(2)
C2AA N3AA C7BA 120.5(3)
C7BA N3AA Pd0A 129.45(18)
C5AA N4AA Pd0A 115.0(2)
C5AA N4AA C9BA 117.5(3)
C9BA N4AA Pd0A 127.4(2)
C0AA N5AA Pd1A 111.09(19)
C0AA N5AA C6BA 121.5(3)
C6BA N5AA Pd1A 127.4(2)
C4AA N6AA Pd1A 115.4(2)
C4AA N6AA C1BA 118.2(3)
C1BA N6AA Pd1A 126.3(2)
N5AA C0AA C1AA 132.0(3)
N5AA C0AA C4AA 116.9(3)
C4AA C0AA C1AA 111.1(2)
C0AA C1AA H1AA 113.2
C7AA C1AA C0AA 105.1(2)
C7AA C1AA H1AA 113.2
C0BA C1AA C0AA 104.1(2)
C0BA C1AA H1AA 113.2
C0BA C1AA C7AA 107.1(2)
N3AA C2AA C5AA 116.7(3)
N3AA C2AA C8AA 131.3(3)
C5AA C2AA C8AA 112.0(2)
C7AA C3AA C3BA 113.2(3)
C4BA C3AA C7AA 120.9(3)
C4BA C3AA C3BA 125.9(3)
N6AA C4AA C0AA 118.6(3)
N6AA C4AA C3BA 128.7(3)
C0AA C4AA C3BA 112.7(2)
N4AA C5AA C2AA 119.5(3)
N4AA C5AA C1DA 128.6(3)
C2AA C5AA C1DA 111.9(3)
Pd1A C6AA H6AA 109.5
Pd1A C6AA H6AB 109.5
Pd1A C6AA H6AC 109.5
H6AA C6AA H6AB 109.5
H6AA C6AA H6AC 109.5
H6AB C6AA H6AC 109.5
C3AA C7AA C1AA 114.1(3)
C9AA C7AA C1AA 125.6(3)
C9AA C7AA C3AA 120.3(3)
C2AA C8AA H8AA 113.5
C2BA C8AA C2AA 104.0(2)
C2BA C8AA H8AA 113.5
C0CA C8AA C2AA 104.5(2)
C0CA C8AA H8AA 113.5
C0CA C8AA C2BA 107.0(2)
C7AA C9AA H9AA 120.6
C7AA C9AA C0EA 118.9(3)
C0EA C9AA H9AA 120.6
C8BA C0BA C1AA 113.7(3)
C2CA C0BA C1AA 125.6(3)
C2CA C0BA C8BA 120.7(3)
C6CA C1BA N6AA 119.8(3)
C6CA C1BA C2DA 121.0(3)
C2DA C1BA N6AA 119.1(3)
C5CA C2BA C8AA 113.7(3)
C9DA C2BA C8AA 125.8(3)
C9DA C2BA C5CA 120.5(3)
C3AA C3BA H3BA 113.0
C4AA C3BA C3AA 103.3(2)
C4AA C3BA H3BA 113.0
C4AA C3BA C8BA 105.7(2)
C8BA C3BA C3AA 108.0(2)
C8BA C3BA H3BA 113.0
C3AA C4BA H4BA 120.8
C3AA C4BA C6EA 118.5(3)
C6EA C4BA H4BA 120.8
C0CA C5BA C1DA 113.3(3)
C1EA C5BA C0CA 120.7(3)
C1EA C5BA C1DA 126.0(3)
C3CA C6BA N5AA 118.6(3)
C3CA C6BA C4CA 120.2(3)
C4CA C6BA N5AA 121.1(3)
C8CA C7BA N3AA 120.5(3)
C0DA C7BA N3AA 118.8(3)
C0DA C7BA C8CA 120.6(3)
C0BA C8BA C3BA 113.7(3)
C9CA C8BA C0BA 120.5(3)
C9CA C8BA C3BA 125.8(3)
C5DA C9BA N4AA 118.5(3)
C5DA C9BA C2FA 120.6(3)
C2FA C9BA N4AA 120.7(3)
C5BA C0CA C8AA 114.2(3)
C3EA C0CA C8AA 126.0(3)
C3EA C0CA C5BA 119.8(3)
C0DA C1CA H1CA 119.8
C7EA C1CA H1CA 119.8
C7EA C1CA C0DA 120.4(3)
C0BA C2CA H2CA 120.7
C0BA C2CA C2EA 118.6(3)
C2EA C2CA H2CA 120.7
C6BA C3CA H3CA 120.1
C6BA C3CA C4EA 119.7(3)
C4EA C3CA H3CA 120.1
C6BA C4CA H4CA 120.5
C1FA C4CA C6BA 118.9(3)
C1FA C4CA H4CA 120.5
C2BA C5CA C1DA 113.8(3)
C7DA C5CA C2BA 120.7(3)
C7DA C5CA C1DA 125.5(3)
C1BA C6CA H6CA 120.3
C1BA C6CA C4FA 119.4(3)
C4FA C6CA H6CA 120.3
Pd0A C7CA H7CA 109.5
Pd0A C7CA H7CB 109.5
Pd0A C7CA H7CC 109.5
H7CA C7CA H7CB 109.5
H7CA C7CA H7CC 109.5
H7CB C7CA H7CC 109.5
C7BA C8CA H8CA 120.3
C3DA C8CA C7BA 119.4(3)
C3DA C8CA H8CA 120.3
C8BA C9CA H9CA 120.5
C8BA C9CA C6DA 118.9(3)
C6DA C9CA H9CA 120.5
C7BA C0DA C1CA 119.2(3)
C7BA C0DA H0DA 120.4
C1CA C0DA H0DA 120.4
C5AA C1DA C5BA 102.6(2)
C5AA C1DA C5CA 105.8(2)
C5AA C1DA H1DA 112.9
C5BA C1DA H1DA 112.9
C5CA C1DA C5BA 108.9(2)
C5CA C1DA H1DA 112.9
C1BA C2DA H2DA 120.5
C1BA C2DA C0FA 119.1(3)
C0FA C2DA H2DA 120.5
C8CA C3DA H3DA 119.9
C7EA C3DA C8CA 120.2(3)
C7EA C3DA H3DA 119.9
C7DA C4DA H4DA 119.6
C5EA C4DA H4DA 119.6
C5EA C4DA C7DA 120.7(3)
C9BA C5DA H5DA 120.1
C5FA C5DA C9BA 119.8(3)
C5FA C5DA H5DA 120.1
C9CA C6DA H6DA 119.6
C2EA C6DA C9CA 120.7(3)
C2EA C6DA H6DA 119.6
C5CA C7DA C4DA 118.7(3)
C5CA C7DA H7DA 120.6
C4DA C7DA H7DA 120.6
C1EA C8DA H8DA 119.9
C1EA C8DA C8EA 120.3(3)
C8EA C8DA H8DA 119.9
C2BA C9DA H9DA 120.7
C2BA C9DA C5EA 118.6(3)
C5EA C9DA H9DA 120.7
C9AA C0EA H0EA 119.7
C6EA C0EA C9AA 120.7(3)
C6EA C0EA H0EA 119.7
C5BA C1EA C8DA 119.2(3)
C5BA C1EA H1EA 120.4
C8DA C1EA H1EA 120.4
C2CA C2EA H2EA 119.7
C6DA C2EA C2CA 120.7(3)
C6DA C2EA H2EA 119.7
C0CA C3EA H3EA 120.4
C0CA C3EA C8EA 119.3(3)
C8EA C3EA H3EA 120.4
C3CA C4EA H4EA 119.8
C9EA C4EA C3CA 120.4(3)
C9EA C4EA H4EA 119.8
C4DA C5EA C9DA 120.7(3)
C4DA C5EA H5EA 119.6
C9DA C5EA H5EA 119.6
C4BA C6EA H6EA 119.6
C0EA C6EA C4BA 120.8(3)
C0EA C6EA H6EA 119.6
C1CA C7EA H7EA 119.9
C3DA C7EA C1CA 120.2(3)
C3DA C7EA H7EA 119.9
C8DA C8EA C3EA 120.6(3)
C8DA C8EA H8EA 119.7
C3EA C8EA H8EA 119.7
C4EA C9EA H9EA 120.1
C1FA C9EA C4EA 119.9(3)
C1FA C9EA H9EA 120.1
C2DA C0FA H0FA 119.8
C3FA C0FA C2DA 120.4(3)
C3FA C0FA H0FA 119.8
C4CA C1FA H1FA 119.6
C9EA C1FA C4CA 120.9(3)
C9EA C1FA H1FA 119.6
C9BA C2FA H2FA 120.6
C9BA C2FA C6FA 118.9(4)
C6FA C2FA H2FA 120.6
C0FA C3FA H3FA 120.0
C4FA C3FA C0FA 119.9(3)
C4FA C3FA H3FA 120.0
C6CA C4FA H4FA 119.9
C3FA C4FA C6CA 120.2(3)
C3FA C4FA H4FA 119.9
C5DA C5FA H5FA 119.9
C5DA C5FA C7FA 120.3(4)
C7FA C5FA H5FA 119.9
C2FA C6FA H6FA 119.9
C7FA C6FA C2FA 120.2(4)
C7FA C6FA H6FA 119.9
C5FA C7FA H7FA 119.9
C6FA C7FA C5FA 120.3(4)
C6FA C7FA H7FA 119.9
Cl C8FA H8FA 109.0
Cl C8FA H8FB 109.0
Cl1 C8FA Cl 113.0(3)
Cl1 C8FA H8FA 109.0
Cl1 C8FA H8FB 109.0
H8FA C8FA H8FB 107.8

loop_
_geom_bond_atom_site_label_1
_geom_bond_atom_site_label_2
_geom_bond_distance
Pd0A Cl0A 2.2923(8)
Pd0A N3AA 2.243(3)
Pd0A N4AA 2.054(3)
Pd0A C7CA 2.017(3)
Pd1A N5AA 2.215(2)
Pd1A N6AA 2.059(3)
Pd1A C6AA 2.025(3)
Pd1A Cl1A 2.2924(8)
Cl C8FA 1.749(6)
Cl1 C8FA 1.741(5)
N3AA C2AA 1.280(4)
N3AA C7BA 1.432(4)
N4AA C5AA 1.276(4)
N4AA C9BA 1.441(4)
N5AA C0AA 1.276(4)
N5AA C6BA 1.426(4)
N6AA C4AA 1.276(4)
N6AA C1BA 1.436(4)
C0AA C1AA 1.528(4)
C0AA C4AA 1.491(4)
C1AA H1AA 0.9800
C1AA C7AA 1.526(4)
C1AA C0BA 1.525(4)
C2AA C5AA 1.493(4)
C2AA C8AA 1.530(4)
C3AA C7AA 1.401(4)
C3AA C3BA 1.524(4)
C3AA C4BA 1.383(4)
C4AA C3BA 1.511(4)
C5AA C1DA 1.512(4)
C6AA H6AA 0.9600
C6AA H6AB 0.9600
C6AA H6AC 0.9600
C7AA C9AA 1.387(4)
C8AA H8AA 0.9800
C8AA C2BA 1.529(4)
C8AA C0CA 1.528(4)
C9AA H9AA 0.9300
C9AA C0EA 1.393(5)
C0BA C8BA 1.401(4)
C0BA C2CA 1.388(4)
C1BA C6CA 1.381(4)
C1BA C2DA 1.383(4)
C2BA C5CA 1.403(4)
C2BA C9DA 1.387(4)
C3BA H3BA 0.9800
C3BA C8BA 1.522(4)
C4BA H4BA 0.9300
C4BA C6EA 1.398(5)
C5BA C0CA 1.399(4)
C5BA C1DA 1.525(4)
C5BA C1EA 1.386(4)
C6BA C3CA 1.385(4)
C6BA C4CA 1.396(4)
C7BA C8CA 1.396(4)
C7BA C0DA 1.387(4)
C8BA C9CA 1.390(4)
C9BA C5DA 1.385(5)
C9BA C2FA 1.391(5)
C0CA C3EA 1.387(5)
C1CA H1CA 0.9300
C1CA C0DA 1.391(5)
C1CA C7EA 1.389(5)
C2CA H2CA 0.9300
C2CA C2EA 1.403(5)
C3CA H3CA 0.9300
C3CA C4EA 1.392(5)
C4CA H4CA 0.9300
C4CA C1FA 1.393(5)
C5CA C1DA 1.519(4)
C5CA C7DA 1.381(5)
C6CA H6CA 0.9300
C6CA C4FA 1.389(5)
C7CA H7CA 0.9600
C7CA H7CB 0.9600
C7CA H7CC 0.9600
C8CA H8CA 0.9300
C8CA C3DA 1.389(5)
C9CA H9CA 0.9300
C9CA C6DA 1.394(5)
C0DA H0DA 0.9300
C1DA H1DA 0.9800
C2DA H2DA 0.9300
C2DA C0FA 1.389(5)
C3DA H3DA 0.9300
C3DA C7EA 1.380(5)
C4DA H4DA 0.9300
C4DA C7DA 1.392(5)
C4DA C5EA 1.389(5)
C5DA H5DA 0.9300
C5DA C5FA 1.371(5)
C6DA H6DA 0.9300
C6DA C2EA 1.386(6)
C7DA H7DA 0.9300
C8DA H8DA 0.9300
C8DA C1EA 1.388(5)
C8DA C8EA 1.389(5)
C9DA H9DA 0.9300
C9DA C5EA 1.393(5)
C0EA H0EA 0.9300
C0EA C6EA 1.385(5)
C1EA H1EA 0.9300
C2EA H2EA 0.9300
C3EA H3EA 0.9300
C3EA C8EA 1.391(4)
C4EA H4EA 0.9300
C4EA C9EA 1.377(6)
C5EA H5EA 0.9300
C6EA H6EA 0.9300
C7EA H7EA 0.9300
C8EA H8EA 0.9300
C9EA H9EA 0.9300
C9EA C1FA 1.377(6)
C0FA H0FA 0.9300
C0FA C3FA 1.382(6)
C1FA H1FA 0.9300
C2FA H2FA 0.9300
C2FA C6FA 1.392(6)
C3FA H3FA 0.9300
C3FA C4FA 1.381(6)
C4FA H4FA 0.9300
C5FA H5FA 0.9300
C5FA C7FA 1.384(6)
C6FA H6FA 0.9300
C6FA C7FA 1.375(6)
C7FA H7FA 0.9300
C8FA H8FA 0.9700
C8FA H8FB 0.9700

loop_
_geom_torsion_atom_site_label_1
_geom_torsion_atom_site_label_2
_geom_torsion_atom_site_label_3
_geom_torsion_atom_site_label_4
_geom_torsion
Pd0A N3AA C2AA C5AA -9.0(3)
Pd0A N3AA C2AA C8AA 172.5(3)
Pd0A N3AA C7BA C8CA 124.9(3)
Pd0A N3AA C7BA C0DA -51.7(4)
Pd0A N4AA C5AA C2AA 5.7(4)
Pd0A N4AA C5AA C1DA -176.0(3)
Pd0A N4AA C9BA C5DA -72.4(4)
Pd0A N4AA C9BA C2FA 112.1(3)
Pd1A N5AA C0AA C1AA 173.3(2)
Pd1A N5AA C0AA C4AA -6.0(3)
Pd1A N5AA C6BA C3CA -49.3(4)
Pd1A N5AA C6BA C4CA 128.0(3)
Pd1A N6AA C4AA C0AA -0.2(3)
Pd1A N6AA C4AA C3BA -179.2(2)
Pd1A N6AA C1BA C6CA -94.3(3)
Pd1A N6AA C1BA C2DA 84.5(3)
N3AA C2AA C5AA N4AA 3.0(4)
N3AA C2AA C5AA C1DA -175.6(3)
N3AA C2AA C8AA C2BA 120.4(3)
N3AA C2AA C8AA C0CA -127.5(3)
N3AA C7BA C8CA C3DA -178.6(3)
N3AA C7BA C0DA C1CA 179.8(3)
N4AA C5AA C1DA C5BA 121.6(3)
N4AA C5AA C1DA C5CA -124.3(3)
N4AA C9BA C5DA C5FA -175.3(3)
N4AA C9BA C2FA C6FA 175.8(3)
N5AA C0AA C1AA C7AA -126.0(3)
N5AA C0AA C1AA C0BA 121.5(3)
N5AA C0AA C4AA N6AA 4.6(4)
N5AA C0AA C4AA C3BA -176.3(2)
N5AA C6BA C3CA C4EA 178.3(3)
N5AA C6BA C4CA C1FA -178.3(3)
N6AA C4AA C3BA C3AA 118.9(3)
N6AA C4AA C3BA C8BA -127.8(3)
N6AA C1BA C6CA C4FA -179.9(3)
N6AA C1BA C2DA C0FA 179.9(3)
C0AA N5AA C6BA C3CA 130.3(3)
C0AA N5AA C6BA C4CA -52.4(4)
C0AA C1AA C7AA C3AA -56.9(3)
C0AA C1AA C7AA C9AA 124.2(3)
C0AA C1AA C0BA C8BA 57.6(3)
C0AA C1AA C0BA C2CA -122.0(3)
C0AA C4AA C3BA C3AA -60.1(3)
C0AA C4AA C3BA C8BA 53.2(3)
C1AA C0AA C4AA N6AA -174.9(2)
C1AA C0AA C4AA C3BA 4.3(3)
C1AA C7AA C9AA C0EA 179.3(3)
C1AA C0BA C8BA C3BA 0.6(4)
C1AA C0BA C8BA C9CA -179.3(3)
C1AA C0BA C2CA C2EA 179.4(3)
C2AA N3AA C7BA C8CA -56.6(4)
C2AA N3AA C7BA C0DA 126.8(3)
C2AA C5AA C1DA C5BA -60.0(3)
C2AA C5AA C1DA C5CA 54.2(3)
C2AA C8AA C2BA C5CA 56.9(3)
C2AA C8AA C2BA C9DA -122.3(3)
C2AA C8AA C0CA C5BA -55.2(3)
C2AA C8AA C0CA C3EA 124.6(3)
C3AA C7AA C9AA C0EA 0.5(5)
C3AA C3BA C8BA C0BA 52.9(3)
C3AA C3BA C8BA C9CA -127.1(3)
C3AA C4BA C6EA C0EA -0.1(5)
C4AA N6AA C1BA C6CA 84.3(4)
C4AA N6AA C1BA C2DA -96.9(4)
C4AA C0AA C1AA C7AA 53.3(3)
C4AA C0AA C1AA C0BA -59.2(3)
C4AA C3BA C8BA C0BA -57.1(3)
C4AA C3BA C8BA C9CA 122.9(3)
C5AA N4AA C9BA C5DA 105.1(4)
C5AA N4AA C9BA C2FA -70.4(4)
C5AA C2AA C8AA C2BA -58.2(3)
C5AA C2AA C8AA C0CA 53.9(3)
C7AA C1AA C0BA C8BA -53.5(3)
C7AA C1AA C0BA C2CA 126.9(3)
C7AA C3AA C3BA C4AA 58.8(3)
C7AA C3AA C3BA C8BA -52.9(3)
C7AA C3AA C4BA C6EA 0.7(5)
C7AA C9AA C0EA C6EA 0.2(5)
C8AA C2AA C5AA N4AA -178.2(3)
C8AA C2AA C5AA C1DA 3.2(4)
C8AA C2BA C5CA C1DA 0.7(4)
C8AA C2BA C5CA C7DA -177.6(3)
C8AA C2BA C9DA C5EA 179.3(3)
C8AA C0CA C3EA C8EA -178.3(3)
C9AA C0EA C6EA C4BA -0.4(5)
C0BA C1AA C7AA C3AA 53.5(3)
C0BA C1AA C7AA C9AA -125.4(3)
C0BA C8BA C9CA C6DA -0.4(5)
C0BA C2CA C2EA C6DA 0.1(5)
C1BA N6AA C4AA C0AA -179.0(2)
C1BA N6AA C4AA C3BA 2.0(4)
C1BA C6CA C4FA C3FA -0.5(6)
C1BA C2DA C0FA C3FA 0.5(6)
C2BA C8AA C0CA C5BA 54.7(3)
C2BA C8AA C0CA C3EA -125.4(3)
C2BA C5CA C1DA C5AA -57.7(3)
C2BA C5CA C1DA C5BA 52.0(3)
C2BA C5CA C7DA C4DA -2.1(5)
C2BA C9DA C5EA C4DA -1.4(5)
C3BA C3AA C7AA C1AA -0.4(4)
C3BA C3AA C7AA C9AA 178.6(3)
C3BA C3AA C4BA C6EA -178.7(3)
C3BA C8BA C9CA C6DA 179.7(3)
C4BA C3AA C7AA C1AA -179.9(3)
C4BA C3AA C7AA C9AA -0.9(5)
C4BA C3AA C3BA C4AA -121.8(3)
C4BA C3AA C3BA C8BA 126.6(3)
C5BA C0CA C3EA C8EA 1.5(4)
C6BA N5AA C0AA C1AA -6.3(5)
C6BA N5AA C0AA C4AA 174.4(2)
C6BA C3CA C4EA C9EA -0.6(6)
C6BA C4CA C1FA C9EA 0.8(5)
C7BA N3AA C2AA C5AA 172.2(3)
C7BA N3AA C2AA C8AA -6.3(5)
C7BA C8CA C3DA C7EA -0.5(5)
C8BA C0BA C2CA C2EA -0.1(5)
C8BA C9CA C6DA C2EA 0.3(5)
C9BA N4AA C5AA C2AA -172.1(3)
C9BA N4AA C5AA C1DA 6.2(5)
C9BA C5DA C5FA C7FA -0.8(6)
C9BA C2FA C6FA C7FA -0.3(6)
C0CA C8AA C2BA C5CA -53.4(3)
C0CA C8AA C2BA C9DA 127.4(3)
C0CA C5BA C1DA C5AA 61.1(3)
C0CA C5BA C1DA C5CA -50.7(3)
C0CA C5BA C1EA C8DA 3.2(5)
C0CA C3EA C8EA C8DA 1.4(5)
C2CA C0BA C8BA C3BA -179.7(3)
C2CA C0BA C8BA C9CA 0.3(5)
C3CA C6BA C4CA C1FA -1.0(5)
C3CA C4EA C9EA C1FA 0.4(6)
C4CA C6BA C3CA C4EA 0.9(5)
C5CA C2BA C9DA C5EA 0.1(4)
C6CA C1BA C2DA C0FA -1.4(5)
C8CA C7BA C0DA C1CA 3.2(5)
C8CA C3DA C7EA C1CA 2.0(5)
C9CA C6DA C2EA C2CA -0.2(5)
C0DA C7BA C8CA C3DA -2.1(5)
C0DA C1CA C7EA C3DA -0.9(5)
C1DA C5BA C0CA C8AA -2.9(4)
C1DA C5BA C0CA C3EA 177.3(3)
C1DA C5BA C1EA C8DA -178.1(3)
C1DA C5CA C7DA C4DA 179.7(3)
C2DA C1BA C6CA C4FA 1.4(6)
C2DA C0FA C3FA C4FA 0.4(6)
C5DA C9BA C2FA C6FA 0.4(5)
C5DA C5FA C7FA C6FA 0.9(7)
C7DA C5CA C1DA C5AA 120.5(3)
C7DA C5CA C1DA C5BA -129.8(3)
C7DA C4DA C5EA C9DA 0.9(5)
C9DA C2BA C5CA C1DA -180.0(3)
C9DA C2BA C5CA C7DA 1.7(4)
C1EA C5BA C0CA C8AA 176.0(3)
C1EA C5BA C0CA C3EA -3.9(4)
C1EA C5BA C1DA C5AA -117.7(3)
C1EA C5BA C1DA C5CA 130.6(3)
C1EA C8DA C8EA C3EA -2.1(5)
C4EA C9EA C1FA C4CA -0.5(6)
C5EA C4DA C7DA C5CA 0.8(5)
C7EA C1CA C0DA C7BA -1.7(5)
C8EA C8DA C1EA C5BA -0.3(5)
C0FA C3FA C4FA C6CA -0.4(7)
C2FA C9BA C5DA C5FA 0.2(6)
C2FA C6FA C7FA C5FA -0.3(7)
